data_4106529
loop_
_publ_author_name
'Yajing Lian'
'Huw M. L. Davies'

_publ_section_title
;
 Combined C-H Functionalization/Cope Rearrangement with Vinyl Ethers as a
 Surrogate for the Vinylogous Mukaiyama Aldol Reaction
;
_journal_name_full 'Journal of the American Chemical Society'
_journal_page_first 11940
_journal_page_last 11943
_journal_paper_doi 10.1021/ja2051155
_journal_volume 133
_journal_year 2011
_chemical_absolute_configuration ad
_chemical_formula_moiety 'C22 H24 O3'
_chemical_formula_sum 'C22 H24 O3'
_chemical_formula_weight 336.41
_chemical_name_systematic
; 
 ? 
;
_space_group_IT_number 4
_symmetry_cell_setting monoclinic
_symmetry_space_group_name_Hall 'P 2yb'
_symmetry_space_group_name_H-M 'P 1 21 1'
_atom_sites_solution_hydrogens geom
_atom_sites_solution_primary direct
_atom_sites_solution_secondary difmap
_audit_creation_method SHELXL-97
_cell_angle_alpha 90.00
_cell_angle_beta 102.238(7)
_cell_angle_gamma 90.00
_cell_formula_units_Z 2
_cell_length_a 8.8529(9)
_cell_length_b 6.2316(6)
_cell_length_c 16.8666(14)
_cell_measurement_reflns_used 2259
_cell_measurement_temperature 173(2)
_cell_measurement_theta_max 69.04
_cell_measurement_theta_min 2.68
_cell_volume 909.35(15)
_computing_cell_refinement 'Bruker SMART'
_computing_data_collection 'Bruker SMART'
_computing_data_reduction 'Bruker SAINT'
_computing_molecular_graphics 'Bruker SHELXTL'
_computing_publication_material 'Bruker SHELXTL'
_computing_structure_refinement 'SHELXL-97 (Sheldrick, 1997)'
_computing_structure_solution 'SHELXS-97 (Sheldrick, 1990)'
_diffrn_ambient_temperature 173(2)
_diffrn_measured_fraction_theta_full 0.910
_diffrn_measured_fraction_theta_max 0.910
_diffrn_measurement_device_type 'CCD area detector'
_diffrn_measurement_method 'phi and omega scans'
_diffrn_radiation_monochromator graphite
_diffrn_radiation_source 'fine-focus sealed tube'
_diffrn_radiation_type CuK\a
_diffrn_radiation_wavelength 1.54178
_diffrn_reflns_av_R_equivalents 0.0246
_diffrn_reflns_av_sigmaI/netI 0.0312
_diffrn_reflns_limit_h_max 10
_diffrn_reflns_limit_h_min -9
_diffrn_reflns_limit_k_max 7
_diffrn_reflns_limit_k_min -7
_diffrn_reflns_limit_l_max 19
_diffrn_reflns_limit_l_min -20
_diffrn_reflns_number 5846
_diffrn_reflns_theta_full 69.05
_diffrn_reflns_theta_max 69.05
_diffrn_reflns_theta_min 2.68
_exptl_absorpt_coefficient_mu 0.639
_exptl_absorpt_correction_T_max 0.9780
_exptl_absorpt_correction_T_min 0.7841
_exptl_absorpt_correction_type multi-scan
_exptl_absorpt_process_details SADABS
_exptl_crystal_colour colourless
_exptl_crystal_density_diffrn 1.229
_exptl_crystal_description plate
_exptl_crystal_F_000 360
_exptl_crystal_size_max 0.40
_exptl_crystal_size_mid 0.18
_exptl_crystal_size_min 0.04
_refine_diff_density_max 0.186
_refine_diff_density_min -0.155
_refine_diff_density_rms 0.032
_refine_ls_abs_structure_details 'Flack H D (1983), Acta Cryst. A39, 876-881'
_refine_ls_abs_structure_Flack 0.0(3)
_refine_ls_extinction_method none
_refine_ls_goodness_of_fit_ref 1.111
_refine_ls_hydrogen_treatment constr
_refine_ls_matrix_type full
_refine_ls_number_parameters 226
_refine_ls_number_reflns 2672
_refine_ls_number_restraints 1
_refine_ls_restrained_S_all 1.111
_refine_ls_R_factor_all 0.0426
_refine_ls_R_factor_gt 0.0383
_refine_ls_shift/su_max 0.000
_refine_ls_shift/su_mean 0.000
_refine_ls_structure_factor_coef Fsqd
_refine_ls_weighting_details 'calc w=1/[\s^2^(Fo^2^)+(0.0510P)^2^+0.0900P] where P=(Fo^2^+2Fc^2^)/3'
_refine_ls_weighting_scheme calc
_refine_ls_wR_factor_gt 0.0970
_refine_ls_wR_factor_ref 0.0996
_reflns_number_gt 2466
_reflns_number_total 2672
_reflns_threshold_expression >2sigma(I)
_cod_data_source_file ja2051155_si_002.cif
_cod_data_source_block YL_9_90naph
_cod_depositor_comments
;
The following automatic conversions were performed:

'_chemical_absolute_configuration' value 'AD' changed to 'ad'
according to the built-in table from CIF Core dictionary named
'cif_core.dic' version 2.4.1 from 2010-06-29.

Automatic conversion script
Id: cif_fix_values 1715 2011-07-08 13:25:40Z adriana 
;
_cod_database_code 4106529

loop_
_symmetry_equiv_pos_as_xyz
'x, y, z'
'-x, y+1/2, -z'

loop_
_atom_site_label
_atom_site_type_symbol
_atom_site_fract_x
_atom_site_fract_y
_atom_site_fract_z
_atom_site_U_iso_or_equiv
_atom_site_adp_type
_atom_site_occupancy
_atom_site_symmetry_multiplicity
_atom_site_calc_flag
_atom_site_refinement_flags
C1 C -0.5652(3) -0.6270(4) -0.12150(15) 0.0392(5) Uani 1 1 d .
H1A H -0.6164 -0.5697 -0.1752 0.047 Uiso 1 1 calc R
H1B H -0.5328 -0.5058 -0.0838 0.047 Uiso 1 1 calc R
C2 C -0.6736(3) -0.7823(5) -0.08806(16) 0.0466(6) Uani 1 1 d .
H2A H -0.6729 -0.7488 -0.0306 0.056 Uiso 1 1 calc R
H2B H -0.7809 -0.7692 -0.1198 0.056 Uiso 1 1 calc R
C3 C -0.6117(3) -1.0103(4) -0.09575(15) 0.0456(6) Uani 1 1 d .
H3A H -0.6032 -1.0913 -0.0445 0.055 Uiso 1 1 calc R
H3B H -0.6795 -1.0904 -0.1402 0.055 Uiso 1 1 calc R
C4 C -0.4552(3) -0.9716(4) -0.11429(14) 0.0408(5) Uani 1 1 d .
H4A H -0.3825 -1.0826 -0.1160 0.049 Uiso 1 1 calc R
C5 C -0.4290(3) -0.7668(4) -0.12799(14) 0.0345(5) Uani 1 1 d .
C6 C -0.2823(3) -0.6783(4) -0.14573(14) 0.0348(5) Uani 1 1 d .
H6A H -0.2144 -0.7997 -0.1552 0.042 Uiso 1 1 calc R
C7 C -0.3082(3) -0.5264(3) -0.21928(14) 0.0335(5) Uani 1 1 d .
H7A H -0.3630 -0.3955 -0.2056 0.040 Uiso 1 1 calc R
C8 C -0.1556(3) -0.4573(4) -0.23743(13) 0.0353(5) Uani 1 1 d .
H8A H -0.0950 -0.5631 -0.2568 0.042 Uiso 1 1 calc R
C9 C -0.1007(3) -0.2601(4) -0.22823(14) 0.0373(5) Uani 1 1 d .
H9A H -0.1519 -0.1571 -0.2018 0.045 Uiso 1 1 calc R
C10 C 0.0380(3) -0.1946(4) -0.25783(14) 0.0364(5) Uani 1 1 d .
C11 C 0.1682(3) 0.1093(4) -0.29571(16) 0.0462(6) Uani 1 1 d .
H11A H 0.1666 0.2663 -0.2927 0.069 Uiso 1 1 calc R
H11B H 0.1492 0.0646 -0.3527 0.069 Uiso 1 1 calc R
H11C H 0.2695 0.0563 -0.2673 0.069 Uiso 1 1 calc R
C12 C -0.4073(3) -0.6287(4) -0.29491(14) 0.0339(5) Uani 1 1 d .
C13 C -0.5390(3) -0.5334(4) -0.33537(14) 0.0372(5) Uani 1 1 d .
H13A H -0.5687 -0.3995 -0.3164 0.045 Uiso 1 1 calc R
C14 C -0.6346(3) -0.6287(4) -0.40598(14) 0.0353(5) Uani 1 1 d .
C15 C -0.7726(3) -0.5334(4) -0.44803(16) 0.0440(6) Uani 1 1 d .
H15A H -0.8032 -0.3975 -0.4313 0.053 Uiso 1 1 calc R
C16 C -0.8623(3) -0.6349(5) -0.51250(16) 0.0502(7) Uani 1 1 d .
H16A H -0.9554 -0.5691 -0.5402 0.060 Uiso 1 1 calc R
C17 C -0.8195(3) -0.8360(5) -0.53892(16) 0.0465(6) Uani 1 1 d .
H17A H -0.8844 -0.9045 -0.5839 0.056 Uiso 1 1 calc R
C18 C -0.6871(3) -0.9328(4) -0.50101(15) 0.0421(6) Uani 1 1 d .
H18A H -0.6588 -1.0676 -0.5198 0.051 Uiso 1 1 calc R
C19 C -0.5888(3) -0.8311(4) -0.43204(14) 0.0366(5) Uani 1 1 d .
C20 C -0.4506(3) -0.9258(4) -0.39103(15) 0.0399(6) Uani 1 1 d .
H20A H -0.4184 -1.0592 -0.4091 0.048 Uiso 1 1 calc R
C21 C -0.3615(3) -0.8259(4) -0.32473(15) 0.0399(6) Uani 1 1 d .
H21A H -0.2671 -0.8903 -0.2982 0.048 Uiso 1 1 calc R
C22 C -0.1155(3) -0.6830(5) -0.01495(16) 0.0490(6) Uani 1 1 d .
H22A H -0.0643 -0.5913 0.0300 0.073 Uiso 1 1 calc R
H22B H -0.0374 -0.7635 -0.0361 0.073 Uiso 1 1 calc R
H22C H -0.1847 -0.7835 0.0045 0.073 Uiso 1 1 calc R
O1 O 0.1266(2) -0.3112(3) -0.28126(12) 0.0477(5) Uani 1 1 d .
O2 O 0.04868(19) 0.0215(3) -0.25783(11) 0.0425(4) Uani 1 1 d .
O3 O -0.20293(18) -0.5528(3) -0.07794(10) 0.0387(4) Uani 1 1 d .

loop_
_atom_site_aniso_label
_atom_site_aniso_U_11
_atom_site_aniso_U_22
_atom_site_aniso_U_33
_atom_site_aniso_U_23
_atom_site_aniso_U_13
_atom_site_aniso_U_12
C1 0.0383(15) 0.0421(12) 0.0388(12) -0.0024(10) 0.0115(10) -0.0020(10)
C2 0.0415(16) 0.0594(16) 0.0418(14) -0.0050(12) 0.0156(11) -0.0088(12)
C3 0.0474(16) 0.0525(15) 0.0364(13) 0.0053(11) 0.0079(11) -0.0167(12)
C4 0.0459(15) 0.0420(13) 0.0355(12) -0.0017(10) 0.0110(10) -0.0049(11)
C5 0.0380(14) 0.0357(11) 0.0308(11) -0.0031(9) 0.0094(9) -0.0052(9)
C6 0.0347(14) 0.0333(11) 0.0373(12) -0.0035(9) 0.0095(9) -0.0013(9)
C7 0.0325(13) 0.0308(11) 0.0393(12) 0.0008(9) 0.0124(10) -0.0011(9)
C8 0.0326(13) 0.0392(12) 0.0352(11) 0.0000(9) 0.0098(9) 0.0005(9)
C9 0.0366(14) 0.0373(12) 0.0402(12) 0.0000(10) 0.0131(10) 0.0000(10)
C10 0.0336(13) 0.0396(12) 0.0357(12) -0.0026(10) 0.0068(10) -0.0050(10)
C11 0.0458(16) 0.0475(13) 0.0477(14) 0.0029(12) 0.0153(11) -0.0155(11)
C12 0.0293(14) 0.0369(12) 0.0381(12) 0.0024(10) 0.0133(9) -0.0040(9)
C13 0.0390(14) 0.0350(12) 0.0420(13) 0.0001(10) 0.0185(10) -0.0016(9)
C14 0.0306(14) 0.0380(12) 0.0410(12) 0.0038(10) 0.0160(10) -0.0008(9)
C15 0.0408(15) 0.0489(14) 0.0450(14) 0.0057(11) 0.0152(11) 0.0060(11)
C16 0.0435(17) 0.0670(17) 0.0419(14) 0.0052(13) 0.0132(11) 0.0013(13)
C17 0.0380(16) 0.0659(17) 0.0369(12) -0.0028(12) 0.0107(10) -0.0073(12)
C18 0.0384(15) 0.0531(14) 0.0371(12) -0.0024(11) 0.0133(10) -0.0064(11)
C19 0.0301(14) 0.0421(13) 0.0408(13) 0.0031(10) 0.0146(10) -0.0031(9)
C20 0.0450(16) 0.0347(12) 0.0425(13) -0.0033(10) 0.0148(11) 0.0038(10)
C21 0.0384(16) 0.0384(13) 0.0437(13) 0.0016(10) 0.0107(11) 0.0031(10)
C22 0.0393(16) 0.0577(16) 0.0475(15) 0.0007(12) 0.0040(11) 0.0022(12)
O1 0.0414(11) 0.0451(9) 0.0617(11) -0.0048(9) 0.0221(9) -0.0050(8)
O2 0.0396(10) 0.0372(9) 0.0538(10) 0.0020(8) 0.0167(8) -0.0073(7)
O3 0.0350(9) 0.0411(9) 0.0387(9) -0.0025(7) 0.0050(7) -0.0036(7)

loop_
_atom_type_symbol
_atom_type_description
_atom_type_scat_dispersion_real
_atom_type_scat_dispersion_imag
_atom_type_scat_source
C C 0.0181 0.0091 'International Tables Vol C Tables 4.2.6.8 and 6.1.1.4'
H H 0.0000 0.0000 'International Tables Vol C Tables 4.2.6.8 and 6.1.1.4'
O O 0.0492 0.0322 'International Tables Vol C Tables 4.2.6.8 and 6.1.1.4'

loop_
_geom_angle_atom_site_label_1
_geom_angle_atom_site_label_2
_geom_angle_atom_site_label_3
_geom_angle
C5 C1 C2 103.4(2)
C5 C1 H1A 111.1
C2 C1 H1A 111.1
C5 C1 H1B 111.1
C2 C1 H1B 111.1
H1A C1 H1B 109.0
C3 C2 C1 106.67(19)
C3 C2 H2A 110.4
C1 C2 H2A 110.4
C3 C2 H2B 110.4
C1 C2 H2B 110.4
H2A C2 H2B 108.6
C4 C3 C2 103.28(19)
C4 C3 H3A 111.1
C2 C3 H3A 111.1
C4 C3 H3B 111.1
C2 C3 H3B 111.1
H3A C3 H3B 109.1
C5 C4 C3 113.2(2)
C5 C4 H4A 123.4
C3 C4 H4A 123.4
C4 C5 C6 125.5(2)
C4 C5 C1 111.8(2)
C6 C5 C1 122.8(2)
O3 C6 C5 109.83(17)
O3 C6 C7 105.71(17)
C5 C6 C7 113.58(19)
O3 C6 H6A 109.2
C5 C6 H6A 109.2
C7 C6 H6A 109.2
C8 C7 C12 109.28(17)
C8 C7 C6 110.59(18)
C12 C7 C6 112.22(17)
C8 C7 H7A 108.2
C12 C7 H7A 108.2
C6 C7 H7A 108.2
C9 C8 C7 124.4(2)
C9 C8 H8A 117.8
C7 C8 H8A 117.8
C8 C9 C10 122.0(2)
C8 C9 H9A 119.0
C10 C9 H9A 119.0
O1 C10 O2 123.7(2)
O1 C10 C9 126.4(2)
O2 C10 C9 109.81(19)
O2 C11 H11A 109.5
O2 C11 H11B 109.5
H11A C11 H11B 109.5
O2 C11 H11C 109.5
H11A C11 H11C 109.5
H11B C11 H11C 109.5
C13 C12 C21 118.7(2)
C13 C12 C7 121.2(2)
C21 C12 C7 120.1(2)
C12 C13 C14 121.9(2)
C12 C13 H13A 119.0
C14 C13 H13A 119.0
C15 C14 C19 119.5(2)
C15 C14 C13 122.7(2)
C19 C14 C13 117.8(2)
C16 C15 C14 120.3(3)
C16 C15 H15A 119.9
C14 C15 H15A 119.9
C15 C16 C17 121.1(3)
C15 C16 H16A 119.5
C17 C16 H16A 119.5
C18 C17 C16 120.8(3)
C18 C17 H17A 119.6
C16 C17 H17A 119.6
C17 C18 C19 120.0(2)
C17 C18 H18A 120.0
C19 C18 H18A 120.0
C20 C19 C14 119.8(2)
C20 C19 C18 121.8(2)
C14 C19 C18 118.4(2)
C21 C20 C19 120.1(2)
C21 C20 H20A 120.0
C19 C20 H20A 120.0
C20 C21 C12 121.6(2)
C20 C21 H21A 119.2
C12 C21 H21A 119.2
O3 C22 H22A 109.5
O3 C22 H22B 109.5
H22A C22 H22B 109.5
O3 C22 H22C 109.5
H22A C22 H22C 109.5
H22B C22 H22C 109.5
C10 O2 C11 115.64(19)
C22 O3 C6 112.29(18)

loop_
_geom_bond_atom_site_label_1
_geom_bond_atom_site_label_2
_geom_bond_distance
C1 C5 1.510(3)
C1 C2 1.551(3)
C1 H1A 0.9900
C1 H1B 0.9900
C2 C3 1.538(4)
C2 H2A 0.9900
C2 H2B 0.9900
C3 C4 1.503(3)
C3 H3A 0.9900
C3 H3B 0.9900
C4 C5 1.326(3)
C4 H4A 0.9500
C5 C6 1.499(3)
C6 O3 1.439(3)
C6 C7 1.538(3)
C6 H6A 1.0000
C7 C8 1.510(3)
C7 C12 1.526(3)
C7 H7A 1.0000
C8 C9 1.318(3)
C8 H8A 0.9500
C9 C10 1.478(3)
C9 H9A 0.9500
C10 O1 1.196(3)
C10 O2 1.350(3)
C11 O2 1.454(2)
C11 H11A 0.9800
C11 H11B 0.9800
C11 H11C 0.9800
C12 C13 1.356(3)
C12 C21 1.419(3)
C13 C14 1.436(3)
C13 H13A 0.9500
C14 C15 1.408(3)
C14 C19 1.423(3)
C15 C16 1.359(4)
C15 H15A 0.9500
C16 C17 1.409(4)
C16 H16A 0.9500
C17 C18 1.352(4)
C17 H17A 0.9500
C18 C19 1.443(3)
C18 H18A 0.9500
C19 C20 1.402(3)
C20 C21 1.373(3)
C20 H20A 0.9500
C21 H21A 0.9500
C22 O3 1.427(3)
C22 H22A 0.9800
C22 H22B 0.9800
C22 H22C 0.9800

loop_
_geom_torsion_atom_site_label_1
_geom_torsion_atom_site_label_2
_geom_torsion_atom_site_label_3
_geom_torsion_atom_site_label_4
_geom_torsion
C5 C1 C2 C3 -12.6(3)
C1 C2 C3 C4 12.4(3)
C2 C3 C4 C5 -7.9(3)
C3 C4 C5 C6 178.2(2)
C3 C4 C5 C1 -0.2(3)
C2 C1 C5 C4 8.2(3)
C2 C1 C5 C6 -170.3(2)
C4 C5 C6 O3 -109.9(3)
C1 C5 C6 O3 68.4(3)
C4 C5 C6 C7 131.9(3)
C1 C5 C6 C7 -49.8(3)
O3 C6 C7 C8 63.9(2)
C5 C6 C7 C8 -175.60(19)
O3 C6 C7 C12 -173.76(17)
C5 C6 C7 C12 -53.3(2)
C12 C7 C8 C9 123.8(3)
C6 C7 C8 C9 -112.2(3)
C7 C8 C9 C10 -171.1(2)
C8 C9 C10 O1 -11.6(4)
C8 C9 C10 O2 166.0(2)
C8 C7 C12 C13 -112.8(2)
C6 C7 C12 C13 124.2(2)
C8 C7 C12 C21 66.5(2)
C6 C7 C12 C21 -56.6(2)
C21 C12 C13 C14 1.6(3)
C7 C12 C13 C14 -179.16(17)
C12 C13 C14 C15 179.1(2)
C12 C13 C14 C19 1.2(3)
C19 C14 C15 C16 0.7(3)
C13 C14 C15 C16 -177.2(2)
C14 C15 C16 C17 -0.3(4)
C15 C16 C17 C18 -0.5(4)
C16 C17 C18 C19 0.8(3)
C15 C14 C19 C20 179.2(2)
C13 C14 C19 C20 -2.8(3)
C15 C14 C19 C18 -0.4(3)
C13 C14 C19 C18 177.60(19)
C17 C18 C19 C20 -179.9(2)
C17 C18 C19 C14 -0.3(3)
C14 C19 C20 C21 1.6(3)
C18 C19 C20 C21 -178.8(2)
C19 C20 C21 C12 1.3(3)
C13 C12 C21 C20 -2.9(3)
C7 C12 C21 C20 177.8(2)
O1 C10 O2 C11 5.6(4)
C9 C10 O2 C11 -172.1(2)
C5 C6 O3 C22 81.4(2)
C7 C6 O3 C22 -155.71(17)
